data_4349089
loop_
_publ_author_name
'Calvo Galve, N\'estor'
'Gim\'enez-Marqu\'es, M\'onica'
'Palomino, Miguel'
'Valencia, Susana'
'Rey, Fernando'
'M\'inguez Espallargas, Guillermo'
'Coronado, Eugenio'

_publ_section_title
;
 Isostructural compartmentalized spin-crossover coordination polymers for
 gas confinement
;
_journal_issue 6
_journal_name_full 'Inorganic Chemistry Frontiers'
_journal_page_first 808
_journal_paper_doi 10.1039/C5QI00277J
_journal_volume 3
_journal_year 2016
_chemical_formula_sum 'C48 H42 B2 F8 Fe N24'
_chemical_formula_weight 1184.52
_space_group_crystal_system hexagonal
_space_group_IT_number 173
_space_group_name_Hall 'P 6c'
_space_group_name_H-M_alt 'P 63'
_atom_sites_solution_hydrogens geom
_audit_creation_method SHELXL-2014
_audit_update_record
;
2015-12-03 deposited with the CCDC.
2016-02-23 downloaded from the CCDC.
;
_cell_angle_alpha 90
_cell_angle_beta 90
_cell_angle_gamma 120
_cell_formula_units_Z 2
_cell_length_a 10.2235(14)
_cell_length_b 10.2235(14)
_cell_length_c 31.903(8)
_cell_measurement_reflns_used 383
_cell_measurement_temperature 120(2)
_cell_measurement_theta_max 24.9783
_cell_measurement_theta_min 2.9877
_cell_volume 2887.8(9)
_computing_cell_refinement
;
CrysAlisPro, Agilent Technologies,
Version 1.171.35.19 (release 27-10-2011 CrysAlis171 .NET)
(compiled Oct 27 2011,15:02:11)
;
_computing_data_collection
;
CrysAlisPro, Agilent Technologies,
Version 1.171.35.19 (release 27-10-2011 CrysAlis171 .NET)
(compiled Oct 27 2011,15:02:11)
;
_computing_data_reduction
;
CrysAlisPro, Agilent Technologies,
Version 1.171.35.19 (release 27-10-2011 CrysAlis171 .NET)
(compiled Oct 27 2011,15:02:11)
;
_computing_structure_refinement 'SHELXL-2014 (Sheldrick, 2014)'
_computing_structure_solution 'Bruker SHELXTL'
_diffrn_ambient_temperature 120(2)
_diffrn_detector_area_resol_mean 16.0267
_diffrn_measured_fraction_theta_full 0.972
_diffrn_measured_fraction_theta_max 0.997
_diffrn_measurement_device_type 'SuperNova, Single source at offset), Sapphire3'
_diffrn_measurement_method '\w scans'
_diffrn_radiation_type MoK\a
_diffrn_radiation_wavelength 0.71073
_diffrn_reflns_av_R_equivalents 0.2722
_diffrn_reflns_av_unetI/netI 0.3911
_diffrn_reflns_Laue_measured_fraction_full 0.972
_diffrn_reflns_Laue_measured_fraction_max 0.997
_diffrn_reflns_limit_h_max 10
_diffrn_reflns_limit_h_min -11
_diffrn_reflns_limit_k_max 12
_diffrn_reflns_limit_k_min -12
_diffrn_reflns_limit_l_max 37
_diffrn_reflns_limit_l_min -37
_diffrn_reflns_number 11791
_diffrn_reflns_point_group_measured_fraction_full 0.970
_diffrn_reflns_point_group_measured_fraction_max 0.995
_diffrn_reflns_theta_full 25.242
_diffrn_reflns_theta_max 25.032
_diffrn_reflns_theta_min 2.994
_exptl_absorpt_coefficient_mu 0.344
_exptl_absorpt_correction_T_max 1.00000
_exptl_absorpt_correction_T_min 0.10797
_exptl_absorpt_correction_type multi-scan
_exptl_absorpt_process_details
;
CrysAlisPro, Agilent Technologies,
Version 1.171.35.19 (release 27-10-2011 CrysAlis171 .NET)
(compiled Oct 27 2011,15:02:11)
Empirical absorption correction using spherical harmonics,
 implemented in SCALE3 ABSPACK scaling algorithm.
;
_exptl_crystal_colour pink
_exptl_crystal_density_diffrn 1.362
_exptl_crystal_description plate
_exptl_crystal_F_000 1212
_exptl_crystal_size_max 0.050
_exptl_crystal_size_mid 0.030
_exptl_crystal_size_min 0.020
_refine_diff_density_max 0.916
_refine_diff_density_min -0.801
_refine_diff_density_rms 0.144
_refine_ls_abs_structure_details
;

 Flack x determined using 257 quotients [(I+)-(I-)]/[(I+)+(I-)]

 (Parsons, Flack and Wagner, Acta Cryst. B69 (2013) 249-259).

;
_refine_ls_abs_structure_Flack 0.23(15)
_refine_ls_extinction_method none
_refine_ls_goodness_of_fit_ref 1.147
_refine_ls_hydrogen_treatment constr
_refine_ls_matrix_type full
_refine_ls_number_parameters 89
_refine_ls_number_reflns 3408
_refine_ls_number_restraints 46
_refine_ls_restrained_S_all 1.143
_refine_ls_R_factor_all 0.3945
_refine_ls_R_factor_gt 0.2132
_refine_ls_shift/su_max 0.000
_refine_ls_shift/su_mean 0.000
_refine_ls_structure_factor_coef Fsqd
_refine_ls_weighting_details 'w=1/[\s^2^(Fo^2^)+(0.1900P)^2^] where P=(Fo^2^+2Fc^2^)/3'
_refine_ls_weighting_scheme calc
_refine_ls_wR_factor_gt 0.4274
_refine_ls_wR_factor_ref 0.5247
_reflns_Friedel_coverage 0.957
_reflns_Friedel_fraction_full 0.968
_reflns_Friedel_fraction_max 0.993
_reflns_number_gt 1047
_reflns_number_total 3408
_reflns_threshold_expression 'I > 2\s(I)'
_cod_data_source_file c5qi00277j2.cif
_cod_data_source_block CCP-4_LS
_cod_original_cell_volume 2887.8(11)
_cod_database_code 4349089
_shelx_space_group_comment
;

The symmetry employed for this shelxl refinement is uniquely defined

by the following loop, which should always be used as a source of

symmetry information in preference to the above space-group names.

They are only intended as comments.

;
_shelx_estimated_absorpt_t_min 0.983
_shelx_estimated_absorpt_t_max 0.993
_shelxl_version_number 2014-3

loop_
_space_group_symop_operation_xyz
'x, y, z'
'-x, -y, z+1/2'
'-y, x-y, z'
'-x+y, -x, z'
'x-y, x, z+1/2'
'y, -x+y, z+1/2'

loop_
_atom_site_label
_atom_site_type_symbol
_atom_site_fract_x
_atom_site_fract_y
_atom_site_fract_z
_atom_site_U_iso_or_equiv
_atom_site_adp_type
_atom_site_occupancy
_atom_site_site_symmetry_order
_atom_site_calc_flag
_atom_site_refinement_flags_posn
_atom_site_refinement_flags_adp
_atom_site_refinement_flags_occupancy
_atom_site_disorder_assembly
_atom_site_disorder_group
Fe1 Fe 1.0000 1.0000 0.6746(6) 0.055(2) Uani 1 3 d S T P . .
N1 N 0.873(2) 0.823(3) 0.7111(9) 0.032(7) Uiso 1 1 d D . . . .
N2 N 0.920(4) 0.750(3) 0.7360(9) 0.070(11) Uiso 1 1 d D . . . .
N3 N 0.798(3) 0.645(4) 0.7556(10) 0.106(14) Uiso 1 1 d D . . . .
N4 N 0.678(2) 0.654(2) 0.7452(6) 0.009(4) Uiso 1 1 d D . . . .
C5 C 0.724(2) 0.756(2) 0.7151(8) 0.021(6) Uiso 1 1 d D . . . .
H5 H 0.6594 0.7775 0.6986 0.025 Uiso 1 1 calc R U . . .
C6 C 0.535(2) 0.556(5) 0.7677(7) 0.15(2) Uiso 1 1 d D . . . .
H6A H 0.4967 0.4514 0.7578 0.228 Uiso 1 1 calc R U . . .
H6B H 0.4614 0.5863 0.7589 0.228 Uiso 1 1 calc R U . . .
C7 C 0.535(2) 0.553(3) 0.8151(6) 0.073(13) Uiso 1 1 d DG . . . .
C8 C 0.526(2) 0.430(3) 0.8367(9) 0.095(15) Uiso 1 1 d G . . . .
H8 H 0.5203 0.3472 0.8216 0.114 Uiso 1 1 calc R U . . .
C9 C 0.525(3) 0.429(2) 0.8802(9) 0.087(14) Uiso 1 1 d G . . . .
H9 H 0.5190 0.3452 0.8950 0.104 Uiso 1 1 calc R U . . .
C10 C 0.534(2) 0.550(3) 0.9023(6) 0.032(8) Uiso 1 1 d DG . . . .
C11 C 0.543(2) 0.673(2) 0.8807(8) 0.057(10) Uiso 1 1 d G . . . .
H11 H 0.5485 0.7555 0.8958 0.068 Uiso 1 1 calc R U . . .
C12 C 0.544(2) 0.674(2) 0.8371(8) 0.108(18) Uiso 1 1 d G . . . .
H12 H 0.5498 0.7576 0.8224 0.130 Uiso 1 1 calc R U . . .
C13 C 0.539(3) 0.551(3) 0.9497(6) 0.082(15) Uiso 1 1 d DG . . . .
C14 C 0.490(3) 0.416(3) 0.9709(8) 0.075(12) Uiso 1 1 d G . . . .
H14 H 0.4577 0.3250 0.9556 0.091 Uiso 1 1 calc R U . . .
C15 C 0.487(2) 0.413(2) 1.0144(8) 0.068(11) Uiso 1 1 d G . . . .
H15 H 0.4533 0.3203 1.0289 0.082 Uiso 1 1 calc R U . . .
C16 C 0.5336(17) 0.546(3) 1.0368(6) 0.032(8) Uiso 1 1 d DG . . . .
C17 C 0.583(2) 0.681(2) 1.0157(8) 0.066(11) Uiso 1 1 d G . . . .
H17 H 0.6148 0.7719 1.0310 0.079 Uiso 1 1 calc R U . . .
C18 C 0.586(3) 0.684(3) 0.9721(8) 0.097(15) Uiso 1 1 d G . . . .
H18 H 0.6192 0.7767 0.9577 0.117 Uiso 1 1 calc R U . . .
C19 C 0.533(2) 0.543(3) 1.0839(6) 0.026(7) Uiso 1 1 d D . . . .
H19A H 0.4553 0.5657 1.0949 0.039 Uiso 1 1 calc R U . . .
H19B H 0.5104 0.4433 1.0944 0.039 Uiso 1 1 calc R U . . .
N20 N 0.685(3) 0.661(3) 1.0970(10) 0.119(15) Uiso 1 1 d D . . . .
N21 N 0.814(3) 0.666(3) 1.0862(9) 0.069(10) Uiso 1 1 d D . . . .
N22 N 0.917(4) 0.766(4) 1.1122(10) 0.088(13) Uiso 1 1 d D . . . .
N23 N 0.855(3) 0.817(4) 1.1402(10) 0.077(11) Uiso 1 1 d D . . . .
C24 C 0.710(3) 0.753(4) 1.1293(10) 0.055 Uiso 1 1 d D U . . .
H24 H 0.6362 0.7694 1.1425 0.066 Uiso 1 1 calc R U . . .
B1 B -0.3333 0.3333 0.1614(10) 0.100 Uiso 0.5 3 d DS U P A 1
B1' B -0.3333 0.3333 0.1889(10) 0.100 Uiso 0.5 3 d DS U P A 2
F1 F -0.1954(17) 0.354(2) 0.1751(6) 0.100 Uiso 1 1 d D U . . .
F2 F -0.3333 0.3333 0.1181(9) 0.100 Uiso 0.5 3 d DS U P A 1
F2' F -0.3333 0.3333 0.2322(8) 0.100 Uiso 0.5 3 d DS U P A 2
B11 B 0.3333 0.6667 0.1553(9) 0.100 Uiso 0.5 3 d DS U P B 1
B11' B 0.3333 0.6667 0.1832(9) 0.100 Uiso 0.5 3 d DS U P B 2
F11 F 0.339(3) 0.5408(18) 0.1692(6) 0.100 Uiso 1 1 d D U . . .
F12 F 0.3333 0.6667 0.1120(8) 0.100 Uiso 0.5 3 d DS U P B 1
F12' F 0.3333 0.6667 0.2264(8) 0.100 Uiso 0.5 3 d DS U P B 2

loop_
_atom_site_aniso_label
_atom_site_aniso_U_11
_atom_site_aniso_U_22
_atom_site_aniso_U_33
_atom_site_aniso_U_23
_atom_site_aniso_U_13
_atom_site_aniso_U_12
Fe1 0.044(3) 0.044(3) 0.078(5) 0.000 0.000 0.0220(13)

loop_
_atom_type_symbol
_atom_type_description
_atom_type_scat_dispersion_real
_atom_type_scat_dispersion_imag
_atom_type_scat_source
C C 0.0033 0.0016 'International Tables Vol C Tables 4.2.6.8 and 6.1.1.4'
H H 0.0000 0.0000 'International Tables Vol C Tables 4.2.6.8 and 6.1.1.4'
N N 0.0061 0.0033 'International Tables Vol C Tables 4.2.6.8 and 6.1.1.4'
B B 0.0013 0.0007 'International Tables Vol C Tables 4.2.6.8 and 6.1.1.4'
F F 0.0171 0.0103 'International Tables Vol C Tables 4.2.6.8 and 6.1.1.4'
Fe Fe 0.3463 0.8444 'International Tables Vol C Tables 4.2.6.8 and 6.1.1.4'

loop_
_geom_angle_atom_site_label_1
_geom_angle_atom_site_label_2
_geom_angle_atom_site_label_3
_geom_angle
_geom_angle_site_symmetry_1
_geom_angle_site_symmetry_3
N23 Fe1 N23 93.5(14) 6_564 5_654
N23 Fe1 N23 93.5(13) 6_564 2_774
N23 Fe1 N23 93.5(13) 5_654 2_774
N23 Fe1 N1 91.2(10) 6_564 .
N23 Fe1 N1 86.0(10) 5_654 .
N23 Fe1 N1 175.3(14) 2_774 .
N23 Fe1 N1 175.3(13) 6_564 3_765
N23 Fe1 N1 91.2(10) 5_654 3_765
N23 Fe1 N1 86.0(10) 2_774 3_765
N1 Fe1 N1 89.3(12) . 3_765
N23 Fe1 N1 86.0(10) 6_564 4_675
N23 Fe1 N1 175.3(14) 5_654 4_675
N23 Fe1 N1 91.2(10) 2_774 4_675
N1 Fe1 N1 89.3(12) . 4_675
N1 Fe1 N1 89.3(12) 3_765 4_675
C5 N1 N2 107(2) . .
C5 N1 Fe1 126.0(17) . .
N2 N1 Fe1 126.9(19) . .
N3 N2 N1 106(3) . .
N4 N3 N2 111(3) . .
C5 N4 N3 105(2) . .
C5 N4 C6 137(2) . .
N3 N4 C6 118(3) . .
N4 C5 N1 110(2) . .
N4 C6 C7 119.4(16) . .
C8 C7 C12 120.0 . .
C8 C7 C6 121(3) . .
C12 C7 C6 119(3) . .
C7 C8 C9 120.0 . .
C8 C9 C10 120.0 . .
C11 C10 C9 120.0 . .
C11 C10 C13 120(2) . .
C9 C10 C13 120(2) . .
C12 C11 C10 120.0 . .
C11 C12 C7 120.0 . .
C14 C13 C18 120.0 . .
C14 C13 C10 119(3) . .
C18 C13 C10 121(3) . .
C15 C14 C13 120.0 . .
C14 C15 C16 120.0 . .
C17 C16 C15 120.0 . .
C17 C16 C19 120(2) . .
C15 C16 C19 120(2) . .
C18 C17 C16 120.0 . .
C17 C18 C13 120.0 . .
N20 C19 C16 106.0(19) . .
N21 N20 C24 110(3) . .
N21 N20 C19 125(3) . .
C24 N20 C19 123(3) . .
N20 N21 N22 105(3) . .
N21 N22 N23 112(3) . .
C24 N23 N22 105(3) . .
C24 N23 Fe1 136(2) . 2_775
N22 N23 Fe1 117(2) . 2_775
N23 C24 N20 109(3) . .
F2 B1 F1 108.4(11) . 4_455
F2 B1 F1 108.4(11) . .
F1 B1 F1 110.5(10) 4_455 .
F2 B1 F1 108.4(11) . 3_565
F1 B1 F1 110.5(10) 4_455 3_565
F1 B1 F1 110.5(10) . 3_565
F2' B1' F1 108.3(11) . .
F2' B1' F1 108.3(11) . 4_455
F1 B1' F1 110.6(10) . 4_455
F2' B1' F1 108.3(11) . 3_565
F1 B1' F1 110.6(10) . 3_565
F1 B1' F1 110.6(10) 4_455 3_565
F12 B11 F11 108.6(11) . 3_665
F12 B11 F11 108.6(11) . 4_565
F11 B11 F11 110.3(11) 3_665 4_565
F12 B11 F11 108.6(11) . .
F11 B11 F11 110.3(11) 3_665 .
F11 B11 F11 110.3(11) 4_565 .
F12' B11' F11 108.6(11) . .
F12' B11' F11 108.6(11) . 3_665
F11 B11' F11 110.3(11) . 3_665
F12' B11' F11 108.6(11) . 4_565
F11 B11' F11 110.3(11) . 4_565
F11 B11' F11 110.3(11) 3_665 4_565

loop_
_geom_bond_atom_site_label_1
_geom_bond_atom_site_label_2
_geom_bond_distance
_geom_bond_site_symmetry_2
Fe1 N23 2.03(3) 6_564
Fe1 N23 2.03(3) 5_654
Fe1 N23 2.03(3) 2_774
Fe1 N1 1.99(3) .
Fe1 N1 1.99(3) 3_765
Fe1 N1 1.99(3) 4_675
N1 C5 1.326(13) .
N1 N2 1.334(13) .
N2 N3 1.322(14) .
N3 N4 1.317(13) .
N4 C5 1.320(13) .
N4 C6 1.478(14) .
C6 C7 1.513(14) .
C7 C8 1.3900 .
C7 C12 1.3900 .
C8 C9 1.3900 .
C9 C10 1.3900 .
C10 C11 1.3900 .
C10 C13 1.515(14) .
C11 C12 1.3900 .
C13 C14 1.3900 .
C13 C18 1.3900 .
C14 C15 1.3900 .
C15 C16 1.3900 .
C16 C17 1.3900 .
C16 C19 1.501(13) .
C17 C18 1.3900 .
C19 N20 1.472(14) .
N20 N21 1.339(13) .
N20 C24 1.330(14) .
N21 N22 1.330(14) .
N22 N23 1.341(13) .
N23 C24 1.337(14) .
N23 Fe1 2.03(3) 2_775
B1 F2 1.380(14) .
B1 F1 1.391(10) 4_455
B1 F1 1.391(10) .
B1 F1 1.391(10) 3_565
B1' F2' 1.383(14) .
B1' F1 1.390(10) .
B1' F1 1.390(10) 4_455
B1' F1 1.390(10) 3_565
B11 F12 1.383(14) .
B11 F11 1.390(10) 3_665
B11 F11 1.390(10) 4_565
B11 F11 1.390(10) .
B11' F12' 1.380(14) .
B11' F11 1.390(10) .
B11' F11 1.390(10) 3_665
B11' F11 1.390(10) 4_565
